data_7010458
loop_
_publ_author_name
'Iengo, Elisabetta'
'Zangrando, Ennio'
'Mestroni, Stefano'
'Fronzoni, Giovanna'
'Stener, Mauro'
'Alessio, Enzo'

_publ_section_title
;
 Complexed bridging ligands: oxorhenium(V) compounds with
 mono-coordinated pyrazine or pyrimidine as possible building blocks
 for the construction of polynuclear architectures&#x200A;&#x2020;
;
_journal_issue 8
_journal_name_full 'Journal of the Chemical Society, Dalton Transactions'
_journal_page_first 1338
_journal_paper_doi 10.1039/b009295i
_journal_year 2001
_chemical_formula_moiety '(C4 H4 N2)2  (Cl 1-)2  (O C2 H5 1-)  O  Re'
_chemical_formula_structural '(C4 H4 N2)2  (Cl)2  (O C2 H5) O Re'
_chemical_formula_sum 'C10 H13 Cl2 N4 O2 Re'
_chemical_formula_weight 478.34
_chemical_name_systematic
;
bis(1,4-pyrazine)-dichloro-ethoxy-oxo-rhenium(V)
;
_space_group_IT_number 14
_symmetry_cell_setting monoclinic
_symmetry_space_group_name_Hall '-P 2yn'
_symmetry_space_group_name_H-M 'P 1 21/n 1'
_atom_sites_solution_hydrogens geom
_atom_sites_solution_primary direct
_atom_sites_solution_secondary difmap
_audit_creation_method SHELXL
_cell_angle_alpha 90.00
_cell_angle_beta 105.67(2)
_cell_angle_gamma 90.00
_cell_formula_units_Z 4
_cell_length_a 11.804(3)
_cell_length_b 9.061(3)
_cell_length_c 14.253(4)
_cell_measurement_reflns_used 25
_cell_measurement_temperature 293(2)
_cell_measurement_theta_max 16
_cell_measurement_theta_min 10
_cell_volume 1467.8(8)
_computing_cell_refinement 'KM4 package'
_computing_data_collection 'KM4 package'
_computing_data_reduction 'KM4 package'
_computing_molecular_graphics 'Ortep3/Windows (Farrugia,1997)'
_computing_publication_material 'WinGX 1.63 (Farrugia, 1999)'
_computing_structure_refinement 'SHELXL-97 (Sheldrick, 1997)'
_computing_structure_solution 'SHELXS-86 (Sheldrick, 1990)'
_diffrn_ambient_temperature 293(2)
_diffrn_measurement_device 'KUMA K4'
_diffrn_measurement_method '\w/2\q scans'
_diffrn_radiation_monochromator graphite
_diffrn_radiation_source 'fine-focus sealed tube'
_diffrn_radiation_type MoK\a
_diffrn_radiation_wavelength 0.71073
_diffrn_reflns_av_R_equivalents 0.0726
_diffrn_reflns_av_sigmaI/netI 0.1221
_diffrn_reflns_limit_h_max 15
_diffrn_reflns_limit_h_min -16
_diffrn_reflns_limit_k_max 12
_diffrn_reflns_limit_k_min 0
_diffrn_reflns_limit_l_max 20
_diffrn_reflns_limit_l_min 0
_diffrn_reflns_number 3574
_diffrn_reflns_theta_max 30.06
_diffrn_reflns_theta_min 3.45
_diffrn_standards_decay_% 0
_diffrn_standards_interval_time 4000
_diffrn_standards_number 3
_exptl_absorpt_coefficient_mu 8.645
_exptl_absorpt_correction_T_max 99.90
_exptl_absorpt_correction_T_min 74.56
_exptl_absorpt_correction_type psi-scan
_exptl_crystal_colour green
_exptl_crystal_density_diffrn 2.165
_exptl_crystal_F_000 904
_exptl_crystal_size_max 0.45
_exptl_crystal_size_mid 0.20
_exptl_crystal_size_min 0.10
_refine_diff_density_max 2.143
_refine_diff_density_min -2.300
_refine_diff_density_rms 0.351
_refine_ls_extinction_method none
_refine_ls_goodness_of_fit_ref 1.041
_refine_ls_hydrogen_treatment mixed
_refine_ls_matrix_type full
_refine_ls_number_parameters 173
_refine_ls_number_reflns 3340
_refine_ls_number_restraints 30
_refine_ls_restrained_S_all 1.038
_refine_ls_R_factor_all 0.1516
_refine_ls_R_factor_gt 0.0691
_refine_ls_shift/su_max 0.001
_refine_ls_shift/su_mean 0.000
_refine_ls_structure_factor_coef Fsqd
_refine_ls_weighting_details 'w=1/[\s^2^(Fo^2^)+(0.1105P)^2^] where P=(Fo^2^+2Fc^2^)/3'
_refine_ls_weighting_scheme calc
_refine_ls_wR_factor_gt 0.1823
_refine_ls_wR_factor_ref 0.2165
_reflns_number_gt 1750
_reflns_number_total 3340
_reflns_threshold_expression >2sigma(I)
_cod_data_source_file b009295i.txt
_cod_data_source_block 3
_cod_depositor_comments
;
The following automatic conversions were performed:
'_exptl_absorpt_correction_type' value 'psi scan' changed to 'psi-scan'
according to '/home/saulius/struct/CIF-dictionaries/cif_core.dic'
dictionary named 'cif_core.dic' version 2.4.1 from 2010-06-29.

Automatic conversion script
Id: cif_fix_enum 1527 2010-12-29 10:47:43Z saulius 

The following automatic conversions were performed:

'_refine_ls_weighting_scheme' value 'calc
w=1/[\s^2^(Fo^2^)+(0.1105P)^2^] where P=(Fo^2^+2Fc^2^)/3' was changed
to 'calc'. New tag '_refine_ls_weighting_details' was created. The
value of the new tag was set to 'w=1/[\s^2^(Fo^2^)+(0.1105P)^2^]
where P=(Fo^2^+2Fc^2^)/3'.

Automatic conversion script
Id: cif_fix_values 3143 2015-03-26 13:38:13Z robertas 
;
_cod_original_cell_volume 1467.8(7)
_cod_original_sg_symbol_H-M 'P 21/n'
_cod_database_code 7010458

loop_
_symmetry_equiv_pos_as_xyz
'x, y, z'
'-x+1/2, y+1/2, -z+1/2'
'-x, -y, -z'
'x-1/2, -y-1/2, z-1/2'

loop_
_atom_site_label
_atom_site_type_symbol
_atom_site_fract_x
_atom_site_fract_y
_atom_site_fract_z
_atom_site_U_iso_or_equiv
_atom_site_adp_type
_atom_site_occupancy
_atom_site_calc_flag
_atom_site_refinement_flags
_atom_site_disorder_assembly
_atom_site_disorder_group
Re Re 0.07478(6) -0.00673(9) 0.28402(5) 0.0316(2) Uani 1 d . . .
Cl1 Cl 0.0527(6) -0.1637(6) 0.4155(4) 0.0529(16) Uani 1 d . . .
Cl2 Cl 0.0766(6) 0.1494(7) 0.1521(5) 0.0579(17) Uani 1 d . . .
O1 O 0.2146(12) -0.0639(19) 0.3122(12) 0.050(4) Uani 1 d . . .
O2 O -0.0778(11) 0.0494(15) 0.2731(10) 0.038(3) Uani 1 d . . .
N1 N 0.0137(15) -0.1838(18) 0.1824(13) 0.036(4) Uani 1 d . . .
N2 N -0.0773(14) -0.413(2) 0.0629(14) 0.042(4) Uani 1 d . . .
C1 C 0.0657(17) -0.313(2) 0.1962(18) 0.046(6) Uani 1 d . . .
H1 H 0.1303 -0.3291 0.2494 0.055 Uiso 1 calc R . .
C2 C 0.0216(19) -0.426(2) 0.1290(16) 0.040(5) Uani 1 d . . .
H2 H 0.0648 -0.5122 0.1320 0.049 Uiso 1 calc R . .
C3 C -0.132(2) -0.285(3) 0.0538(16) 0.045(5) Uani 1 d . . .
H3 H -0.2031 -0.2727 0.0061 0.054 Uiso 1 calc R . .
C4 C -0.0850(17) -0.171(2) 0.1149(13) 0.038(5) Uani 1 d . . .
H4 H -0.1248 -0.0814 0.1079 0.046 Uiso 1 calc R . .
N3 N 0.1327(15) 0.1737(18) 0.3775(13) 0.038(4) Uani 1 d . . .
N4 N 0.202(2) 0.425(3) 0.4999(15) 0.064(6) Uani 1 d U . .
C5 C 0.0723(18) 0.305(2) 0.3631(18) 0.047(6) Uani 1 d . . .
H5 H 0.0052 0.3152 0.3113 0.056 Uiso 1 calc R . .
C6 C 0.111(2) 0.422(2) 0.4251(17) 0.059(8) Uani 1 d U . .
H6 H 0.0665 0.5082 0.4118 0.071 Uiso 1 calc R . .
C7 C 0.262(2) 0.294(3) 0.5127(17) 0.046(6) Uani 1 d U . .
H7 H 0.3313 0.2881 0.5628 0.055 Uiso 1 calc R . .
C8 C 0.2266(18) 0.172(3) 0.4561(16) 0.044(5) Uani 1 d . . .
H8 H 0.2689 0.0852 0.4723 0.053 Uiso 1 calc R . .
C9 C -0.181(2) 0.051(3) 0.313(2) 0.069(8) Uani 1 d U . .
H9A H -0.1638 -0.0105 0.3706 0.083 Uiso 1 calc R . .
H9B H -0.1924 0.1508 0.3328 0.083 Uiso 1 calc R . .
C10 C -0.286(2) 0.003(5) 0.252(3) 0.130(16) Uani 1 d U . .
H10A H -0.2843 0.0151 0.1850 0.194 Uiso 1 calc R . .
H10B H -0.3497 0.0606 0.2628 0.194 Uiso 1 calc R . .
H10C H -0.2979 -0.0989 0.2640 0.194 Uiso 1 calc R . .

loop_
_atom_site_aniso_label
_atom_site_aniso_U_11
_atom_site_aniso_U_22
_atom_site_aniso_U_33
_atom_site_aniso_U_23
_atom_site_aniso_U_13
_atom_site_aniso_U_12
Re 0.0263(3) 0.0239(3) 0.0365(4) -0.0054(5) -0.0053(2) 0.0004(4)
Cl1 0.072(4) 0.040(3) 0.038(3) 0.006(2) 0.000(3) 0.002(3)
Cl2 0.067(4) 0.049(3) 0.052(4) 0.008(3) 0.005(3) -0.020(3)
O1 0.030(7) 0.065(10) 0.065(11) 0.008(8) 0.028(8) 0.004(7)
O2 0.029(7) 0.033(7) 0.040(8) 0.022(6) -0.009(6) -0.011(5)
N1 0.035(9) 0.033(9) 0.039(10) -0.010(8) 0.006(8) -0.001(7)
N2 0.027(8) 0.043(10) 0.049(11) -0.009(9) -0.001(8) -0.011(8)
C1 0.030(10) 0.019(8) 0.072(16) 0.000(10) -0.013(10) 0.003(8)
C2 0.042(12) 0.022(9) 0.053(14) -0.011(9) 0.005(10) -0.008(8)
C3 0.036(11) 0.063(15) 0.037(12) -0.013(11) 0.012(10) 0.005(11)
C4 0.039(11) 0.045(12) 0.017(9) 0.004(9) -0.015(8) 0.005(9)
N3 0.032(9) 0.027(8) 0.040(10) -0.003(7) -0.015(8) -0.006(7)
N4 0.065(13) 0.070(13) 0.046(11) -0.016(10) -0.005(10) -0.044(11)
C5 0.038(11) 0.017(8) 0.069(16) -0.002(9) -0.013(11) 0.005(8)
C6 0.074(16) 0.032(11) 0.043(12) -0.005(10) -0.035(12) 0.022(11)
C7 0.039(12) 0.041(11) 0.044(12) -0.015(10) -0.011(10) -0.005(9)
C8 0.032(11) 0.049(13) 0.046(13) 0.010(11) 0.002(9) -0.002(10)
C9 0.061(17) 0.065(17) 0.08(2) 0.006(15) 0.014(15) -0.009(14)
C10 0.053(16) 0.23(4) 0.12(3) -0.02(3) 0.049(18) -0.05(3)

loop_
_atom_type_symbol
_atom_type_description
_atom_type_scat_dispersion_real
_atom_type_scat_dispersion_imag
_atom_type_scat_source
C C 0.0033 0.0016 'International Tables Vol C Tables 4.2.6.8 and 6.1.1.4'
H H 0.0000 0.0000 'International Tables Vol C Tables 4.2.6.8 and 6.1.1.4'
Re Re -1.0185 7.2310 'International Tables Vol C Tables 4.2.6.8 and 6.1.1.4'
Cl Cl 0.1484 0.1585 'International Tables Vol C Tables 4.2.6.8 and 6.1.1.4'
O O 0.0106 0.0060 'International Tables Vol C Tables 4.2.6.8 and 6.1.1.4'
N N 0.0061 0.0033 'International Tables Vol C Tables 4.2.6.8 and 6.1.1.4'

loop_
_geom_angle_atom_site_label_1
_geom_angle_atom_site_label_2
_geom_angle_atom_site_label_3
_geom_angle
_geom_angle_site_symmetry_1
_geom_angle_site_symmetry_3
_geom_angle_publ_flag
O1 Re O2 171.0(6) . . ?
O1 Re N3 87.6(8) . . ?
O2 Re N3 89.0(7) . . ?
O1 Re N1 93.4(7) . . ?
O2 Re N1 90.4(6) . . ?
N3 Re N1 177.1(7) . . ?
O1 Re Cl2 99.0(6) . . ?
O2 Re Cl2 89.2(4) . . ?
N3 Re Cl2 88.1(5) . . ?
N1 Re Cl2 89.1(5) . . ?
O1 Re Cl1 86.4(6) . . ?
O2 Re Cl1 85.4(4) . . ?
N3 Re Cl1 92.9(5) . . ?
N1 Re Cl1 89.8(5) . . ?
Cl2 Re Cl1 174.5(2) . . ?
C9 O2 Re 149.7(15) . . ?
C4 N1 C1 118.8(18) . . ?
C4 N1 Re 120.1(14) . . ?
C1 N1 Re 120.3(14) . . ?
C2 N2 C3 118.5(18) . . ?
N1 C1 C2 118.3(19) . . ?
N2 C2 C1 121.8(19) . . ?
N2 C3 C4 120(2) . . ?
N1 C4 C3 122(2) . . ?
C8 N3 C5 114.1(18) . . ?
C8 N3 Re 125.0(15) . . ?
C5 N3 Re 120.8(13) . . ?
C6 N4 C7 112.3(19) . . ?
C6 C5 N3 120.2(18) . . ?
N4 C6 C5 127(2) . . ?
C8 C7 N4 124(2) . . ?
N3 C8 C7 122(2) . . ?
C10 C9 O2 117(3) . . ?

loop_
_geom_bond_atom_site_label_1
_geom_bond_atom_site_label_2
_geom_bond_distance
_geom_bond_site_symmetry_2
_geom_bond_publ_flag
Re O1 1.672(14) . ?
Re O2 1.837(14) . ?
Re N3 2.103(16) . ?
Re N1 2.152(16) . ?
Re Cl2 2.357(6) . ?
Re Cl1 2.423(6) . ?
O2 C9 1.48(3) . ?
N1 C4 1.30(2) . ?
N1 C1 1.31(2) . ?
N2 C2 1.29(2) . ?
N2 C3 1.31(3) . ?
C1 C2 1.40(3) . ?
C3 C4 1.37(3) . ?
N3 C8 1.35(2) . ?
N3 C5 1.37(2) . ?
N4 C6 1.29(3) . ?
N4 C7 1.37(3) . ?
C5 C6 1.37(3) . ?
C7 C8 1.36(3) . ?
C9 C10 1.38(4) . ?

loop_
_geom_torsion_atom_site_label_1
_geom_torsion_atom_site_label_2
_geom_torsion_atom_site_label_3
_geom_torsion_atom_site_label_4
_geom_torsion
_geom_torsion_site_symmetry_1
_geom_torsion_site_symmetry_2
_geom_torsion_site_symmetry_3
_geom_torsion_site_symmetry_4
_geom_torsion_publ_flag
O1 Re O2 C9 -14(6) . . . . ?
N3 Re O2 C9 -82(3) . . . . ?
N1 Re O2 C9 101(3) . . . . ?
Cl2 Re O2 C9 -170(3) . . . . ?
Cl1 Re O2 C9 11(3) . . . . ?
O1 Re N1 C4 -158.7(18) . . . . ?
O2 Re N1 C4 29.5(18) . . . . ?
N3 Re N1 C4 -47(14) . . . . ?
Cl2 Re N1 C4 -59.7(17) . . . . ?
Cl1 Re N1 C4 114.9(17) . . . . ?
O1 Re N1 C1 31.4(19) . . . . ?
O2 Re N1 C1 -140.4(19) . . . . ?
N3 Re N1 C1 143(13) . . . . ?
Cl2 Re N1 C1 130.4(18) . . . . ?
Cl1 Re N1 C1 -55.0(19) . . . . ?
C4 N1 C1 C2 9(4) . . . . ?
Re N1 C1 C2 178.9(16) . . . . ?
C3 N2 C2 C1 6(4) . . . . ?
N1 C1 C2 N2 -10(4) . . . . ?
C2 N2 C3 C4 -1(3) . . . . ?
C1 N1 C4 C3 -4(3) . . . . ?
Re N1 C4 C3 -174.4(17) . . . . ?
N2 C3 C4 N1 0(4) . . . . ?
O1 Re N3 C8 -29.0(19) . . . . ?
O2 Re N3 C8 142.7(19) . . . . ?
N1 Re N3 C8 -140(13) . . . . ?
Cl2 Re N3 C8 -128.1(19) . . . . ?
Cl1 Re N3 C8 57.3(19) . . . . ?
O1 Re N3 C5 153.0(19) . . . . ?
O2 Re N3 C5 -35.3(19) . . . . ?
N1 Re N3 C5 42(15) . . . . ?
Cl2 Re N3 C5 53.9(18) . . . . ?
Cl1 Re N3 C5 -120.7(18) . . . . ?
C8 N3 C5 C6 1(4) . . . . ?
Re N3 C5 C6 180(2) . . . . ?
C7 N4 C6 C5 1(5) . . . . ?
N3 C5 C6 N4 0(5) . . . . ?
C6 N4 C7 C8 -3(4) . . . . ?
C5 N3 C8 C7 -4(3) . . . . ?
Re N3 C8 C7 178.2(18) . . . . ?
N4 C7 C8 N3 5(4) . . . . ?
Re O2 C9 C10 -127(3) . . . . ?
C1 N1 N3 C8 2(3) . . . . ?
C4 N1 N3 C5 -6(2) . . . . ?
